data_1100385
loop_
_publ_author_name
'Ghassemzadeh, Mitra'
'Harms, Klaus'
'Dehnicke, Kurt'
'Fenske, Dieter'

_publ_section_title
;
 \m~2~-Halogenokomplexe von N-Bromsuccinimid und N-Bromphthalimid.
 Die Kristallstrukturen von PPh~4~[X(N-Bromsuccinimid)~2~] und
 von PPh~4~[X(N-Bromphthalimid)~2~] mit X = CI und Br /
 \m~2~-Halogeno Complexes of N-Bromosuccinimide and N-Bromophthalimide.
 The Crystal Structures of PPh~4~[X(N-Bromosuccinimide)~2~] and
 PPh~4~[X(N-Brom ophthalimide)~2~] with X = Cl and Br
;
_journal_coden_ASTM ZNBSEN
_journal_issue 5
_journal_name_full
;
 Zeitschrift f\"ur Naturforschung, B: A Journal of Chemical Sciences
;
_journal_page_first 593
_journal_page_last 601
_journal_paper_doi 10.1515/znb-1994-0504
_journal_volume 49
_journal_year 1994
_chemical_formula_sum 'C32 H28 Br3 N2 O4 P'
_space_group_IT_number 14
_symmetry_cell_setting monoclinic
_symmetry_space_group_name_Hall '-P 2yn'
_symmetry_space_group_name_H-M 'P 1 21/n 1'
_cell_angle_alpha 90
_cell_angle_beta 103.02(3)
_cell_angle_gamma 90
_cell_formula_units_Z 4
_cell_length_a 17.769(9)
_cell_length_b 7.622(3)
_cell_length_c 23.31(1)
_cod_original_sg_symbol_H-M 'P 21/n'
_cod_original_formula_sum 'C32 H28 Br3 N2 O4 P1'
_cod_database_code 1100385

loop_
_symmetry_equiv_pos_site_id
_symmetry_equiv_pos_as_xyz
1 x,y,z
2 1/2-x,1/2+y,1/2-z
3 -x,-y,-z
4 -1/2+x,-1/2-y,-1/2+z

loop_
_atom_site_label
_atom_site_type_symbol
_atom_site_fract_x
_atom_site_fract_y
_atom_site_fract_z
Br1 Br 0.7920(1) 0.3248(1) 0.1392(1)
Br2 Br 0.9147(1) 0.1466(1) 0.0303(1)
Br3 Br 0.7965(1) -0.0134(1) 0.0831(1)
P1 P 1.0887(1) 0.7576(2) 0.3427(1)
C1 C 1.0229(3) 0.6295(7) 0.3736(2)
C2 C 1.0452(4) 0.4664(8) 0.3966(3)
C3 C 0.9962(4) 0.3729(8) 0.4237(3)
C4 C 0.9273(4) 0.4411(9) 0.4282(3)
C5 C 0.9049(4) 0.6054(9) 0.4060(3)
C6 C 0.9527(3) 0.7010(8) 0.3785(3)
C7 C 1.1418(3) 0.8981(7) 0.3990(2)
C8 C 1.1909(3) 1.0218(8) 0.3836(2)
C9 C 1.2272(4) 1.1418(9) 0.4249(3)
C10 C 1.2146(4) 1.1381(9) 0.4809(3)
C11 C 1.1665(4) 1.0145(10) 0.4962(3)
C12 C 1.1305(4) 0.8933(9) 0.4553(2)
C13 C 1.0416(3) 0.9032(7) 0.2853(2)
C14 C 1.0465(3) 0.8811(7) 0.2272(2)
C15 C 1.0154(3) 1.0090(8) 0.1866(2)
C16 C 0.9803(3) 1.1537(8) 0.2031(3)
C17 C 0.9742(3) 1.1745(8) 0.2608(3)
C18 C 1.0064(3) 1.0509(7) 0.3021(2)
C19 C 1.1518(3) 0.6082(7) 0.3174(2)
C20 C 1.1212(3) 0.4924(8) 0.2722(3)
C21 C 1.1684(4) 0.3725(8) 0.2535(3)
C22 C 1.2452(4) 0.3658(9) 0.2810(3)
C23 C 1.2762(4) 0.4780(8) 0.3263(3)
C24 C 1.2294(3) 0.6004(8) 0.3445(2)
C25 C 0.7304(4) 0.7973(7) 0.2036(2)
C26 C 0.8169(4) 0.7968(8) 0.2298(3)
C27 C 0.8465(3) 0.6301(8) 0.2094(2)
N1 N 0.7844(3) 0.5456(6) 0.1744(2)
C28 C 0.7145(3) 0.6320(7) 0.1681(2)
O1 O 0.6538(2) 0.5783(6) 0.1400(2)
O2 O 0.9116(2) 0.5728(6) 0.2205(2)
C29 C 1.0570(4) 0.3609(9) -0.0698(3)
C30 C 1.1119(4) 0.3538(8) -0.0093(3)
C31 C 1.0666(3) 0.2755(8) 0.0309(3)
N2 N 0.9916(3) 0.2520(7) -0.0014(2)
C32 C 0.9811(4) 0.2955(7) -0.0603(2)
O3 O 0.9213(3) 0.2794(7) -0.0961(2)
O4 O 1.0880(3) 0.2378(7) 0.0820(2)
H1 H 0.7018(4) 0.7985(7) 0.2344(2)
H2 H 0.7158(4) 0.8993(7) 0.1787(2)
H3 H 0.8413(4) 0.8973(8) 0.2161(3)
H4 H 0.8271(4) 0.8003(8) 0.2725(3)
H5 H 1.0754(4) 0.2866(9) -0.0975(3)
H6 H 1.0521(4) 0.4801(9) -0.0848(3)
H7 H 1.1295(4) 0.4706(8) 0.0037(3)
H8 H 1.1565(4) 0.2817(8) -0.0105(3)
H9 H 1.0973(42) 0.412(10) 0.3941(29)
H10 H 1.0095(39) 0.2756(99) 0.4376(28)
H11 H 0.8946(33) 0.3715(75) 0.4394(22)
H12 H 0.8579(54) 0.668(12) 0.4048(37)
H13 H 0.9390(32) 0.8133(7) 0.3654(22)
H14 H 1.2064(41) 1.0179(93) 0.3476(30)
H15 H 1.2604(54) 1.226(13) 0.4104(40)
H16 H 1.2382(39) 1.2295(95) 0.5086(29)
H17 H 1.1661(47) 1.014(11) 0.5361(37)
H18 H 1.0968(39) 0.819(9) 0.4654(26)
H19 H 1.0700(41) 0.7831(98) 0.2144(28)
H20 H 1.0160(38) 0.9984(89) 0.1458(30)
H21 H 0.9657(37) 1.2427(89) 0.1737(27)
H22 H 0.9563(43) 1.282(11) 0.2769(31)
H23 H 1.0051(32) 1.0772(76) 0.3403(24)
H24 H 1.0754(36) 0.4942(75) 0.2580(24)
H25 H 1.1409(45) 0.285(11) 0.2176(32)
H26 H 1.2822(33) 0.2933(76) 0.2696(22)
H27 H 1.3293(44) 0.4698(95) 0.3473(20)
H28 H 1.2506(44) 0.6744(99) 0.3767(31)

loop_
_atom_type_symbol
_atom_type_radius_bond
C 0.68
H 0.23
Br 1.27
N 0.68
O 0.68
P 1.05
